data_4060202
loop_
_publ_author_name
'Shinsuke Hiraoka'
'Toshihiro Okamoto'
'Masatoshi Kozaki'
'Daisuke Shiomi'
'Kazunobu Sato'
'Takeji Takui'
'Keiji Okada'

_publ_contact_author_email okadak@sci.osaka-cu.ac.jp
_publ_contact_author_fax +81-6-6690-2709
_publ_contact_author_name 'Keiji Okada'
_publ_contact_author_phone +81-6-6605-2568
_publ_section_title
;
A Stable Radical-Substituted Radical Cation with Strongly Ferromagnetic
Interaction: Nitronyl Nitroxide-Substituted
5,10-Diphenyl-5,10-dihydrophenazine Radical Cation
;
_journal_name_full 'Journal of the American Chemical Society'
_journal_page_first 58
_journal_page_last 59
_journal_paper_doi 10.1021/ja0367748
_journal_volume 126
_journal_year 2004
_chemical_formula_moiety 'C32 H31 Cl3 N4 O6'
_chemical_formula_sum 'C32 H31 Cl3 N4 O6'
_chemical_formula_weight 673.98
_space_group_IT_number 2
_space_group_name_Hall '-P 1'
_space_group_name_H-M_alt 'P -1'
_symmetry_cell_setting triclinic
_symmetry_Int_Tables_number 2
_symmetry_space_group_name_Hall '-P 1'
_symmetry_space_group_name_H-M 'P -1'
_cell_angle_alpha 80.704(10)
_cell_angle_beta 77.666(10)
_cell_angle_gamma 64.483(7)
_cell_formula_units_Z 2
_cell_length_a 10.2817(10)
_cell_length_b 11.2323(11)
_cell_length_c 15.539(2)
_cell_measurement_reflns_used 6538
_cell_measurement_temperature 113.1
_cell_measurement_theta_max 27.5
_cell_measurement_theta_min 3.2
_cell_volume 1577.2(3)
_diffrn_detector_area_resol_mean 14.62
_diffrn_measured_fraction_theta_full 0.9338
_diffrn_measured_fraction_theta_max 0.9338
_diffrn_measurement_device_type 'Rigaku Mercury'
_diffrn_measurement_method \w
_diffrn_radiation_type 'Mo K\a'
_diffrn_radiation_wavelength 0.7107
_diffrn_reflns_av_R_equivalents 0.028
_diffrn_reflns_limit_h_max 11
_diffrn_reflns_limit_h_min -13
_diffrn_reflns_limit_k_max 13
_diffrn_reflns_limit_k_min -14
_diffrn_reflns_limit_l_max 20
_diffrn_reflns_limit_l_min -20
_diffrn_reflns_number 15208
_diffrn_reflns_theta_full 27.48
_diffrn_reflns_theta_max 27.48
_exptl_absorpt_coefficient_mu 0.341
_exptl_absorpt_correction_T_max 0.968
_exptl_absorpt_correction_T_min 0.950
_exptl_absorpt_correction_type numerical
_exptl_absorpt_process_details
;
    Higashi, T. (1999). Program for Absorption Correction.
    Rigaku Corporation, Tokyo, Japan.
;
_exptl_crystal_colour black
_exptl_crystal_density_diffrn 1.419
_exptl_crystal_density_meas ?
_exptl_crystal_density_method 'not measured'
_exptl_crystal_description platelet
_exptl_crystal_F_000 700.00
_exptl_crystal_size_max 0.30
_exptl_crystal_size_mid 0.30
_exptl_crystal_size_min 0.20
_refine_diff_density_max 0.54
_refine_diff_density_min -0.51
_refine_ls_extinction_coef ?
_refine_ls_extinction_method none
_refine_ls_goodness_of_fit_ref 0.989
_refine_ls_hydrogen_treatment refall
_refine_ls_number_parameters 437
_refine_ls_number_reflns 5777
_refine_ls_R_factor_gt 0.0450
_refine_ls_shift/su_max 0.0000
_refine_ls_structure_factor_coef F
_refine_ls_weighting_details 'w = 1/[0.0020Fo^2^ + 1.0000\s^2^(Fo) + 0.5000]'
_refine_ls_weighting_scheme calc
_refine_ls_wR_factor_ref 0.0650
_reflns_number_gt 5743
_reflns_number_total 6768
_reflns_threshold_expression F^2^>2.0\s(F^2^)
_cod_database_code 4060202

loop_
_symmetry_equiv_pos_as_xyz
x,y,z
-x,-y,-z

loop_
_atom_site_label
_atom_site_type_symbol
_atom_site_fract_x
_atom_site_fract_y
_atom_site_fract_z
_atom_site_U_iso_or_equiv
_atom_site_adp_type
_atom_site_occupancy
_atom_site_symmetry_multiplicity
_atom_site_calc_flag
_atom_site_refinement_flags
_atom_site_disorder_assembly
_atom_site_disorder_group
Cl1 Cl 0.72126(5) 1.15320(4) 0.88369(3) 0.01542(11) Uani 1.00 1 d . . .
Cl2 Cl 0.62667(8) 0.86262(7) 0.78442(5) 0.0443(2) Uani 1.00 1 d . . .
Cl3 Cl 0.81688(8) 0.66077(6) 0.89796(5) 0.0430(2) Uani 1.00 1 d . . .
O1 O 0.7972(2) 0.3432(2) 0.39884(11) 0.0346(5) Uani 1.00 1 d . . .
O2 O 0.7102(2) -0.0357(2) 0.46396(11) 0.0337(5) Uani 1.00 1 d . . .
O3 O 0.7370(2) 1.2752(2) 0.87690(12) 0.0294(4) Uani 1.00 1 d . . .
O4 O 0.8547(2) 1.0441(2) 0.90128(11) 0.0268(4) Uani 1.00 1 d . . .
O5 O 0.6876(2) 1.1387(2) 0.80178(11) 0.0309(5) Uani 1.00 1 d . . .
O6 O 0.6039(2) 1.1543(2) 0.95435(11) 0.0282(4) Uani 1.00 1 d . . .
N1 N 0.5799(2) 0.4554(2) 0.69496(11) 0.0151(4) Uani 1.00 1 d . . .
N2 N 0.3743(2) 0.3581(2) 0.77638(11) 0.0157(4) Uani 1.00 1 d . . .
N3 N 0.8037(2) 0.2275(2) 0.39622(11) 0.0201(4) Uani 1.00 1 d . . .
N4 N 0.7573(2) 0.0510(2) 0.42517(11) 0.0182(4) Uani 1.00 1 d . . .
C1 C 0.5631(2) 0.3622(2) 0.65507(12) 0.0150(4) Uani 1.00 1 d . . .
C2 C 0.6503(2) 0.3151(2) 0.57515(13) 0.0158(4) Uani 1.00 1 d . . .
C3 C 0.6361(2) 0.2181(2) 0.53760(13) 0.0158(4) Uani 1.00 1 d . . .
C4 C 0.5291(2) 0.1706(2) 0.57895(13) 0.0196(5) Uani 1.00 1 d . . .
C5 C 0.4405(2) 0.2194(2) 0.65615(13) 0.0188(5) Uani 1.00 1 d . . .
C6 C 0.4573(2) 0.3136(2) 0.69685(13) 0.0161(5) Uani 1.00 1 d . . .
C7 C 0.3941(2) 0.4478(2) 0.81780(13) 0.0171(5) Uani 1.00 1 d . . .
C8 C 0.3142(2) 0.4881(2) 0.9012(1) 0.0214(5) Uani 1.00 1 d . . .
C9 C 0.3369(3) 0.5759(2) 0.9412(1) 0.0253(5) Uani 1.00 1 d . . .
C10 C 0.4391(3) 0.6273(2) 0.8995(1) 0.0237(5) Uani 1.00 1 d . . .
C11 C 0.5194(2) 0.5883(2) 0.8181(1) 0.0199(5) Uani 1.00 1 d . . .
C12 C 0.4986(2) 0.4975(2) 0.77587(12) 0.0160(5) Uani 1.00 1 d . . .
C13 C 0.6884(2) 0.5057(2) 0.65404(12) 0.0149(4) Uani 1.00 1 d . . .
C14 C 0.6499(3) 0.6172(2) 0.5958(2) 0.0262(6) Uani 1.00 1 d . . .
C15 C 0.7527(3) 0.6681(3) 0.5591(2) 0.0329(6) Uani 1.00 1 d . . .
C16 C 0.8918(3) 0.6065(3) 0.5796(2) 0.0288(6) Uani 1.00 1 d . . .
C17 C 0.9296(3) 0.4931(3) 0.6368(2) 0.0285(6) Uani 1.00 1 d . . .
C18 C 0.8275(2) 0.4421(2) 0.6752(1) 0.0219(5) Uani 1.00 1 d . . .
C19 C 0.2718(2) 0.3023(2) 0.82172(12) 0.0162(5) Uani 1.00 1 d . . .
C20 C 0.3246(2) 0.1777(2) 0.86597(13) 0.0192(5) Uani 1.00 1 d . . .
C21 C 0.2258(3) 0.1261(2) 0.9098(1) 0.0232(5) Uani 1.00 1 d . . .
C22 C 0.0773(2) 0.1984(2) 0.9103(1) 0.0242(6) Uani 1.00 1 d . . .
C23 C 0.0264(2) 0.3237(2) 0.8661(2) 0.0254(6) Uani 1.00 1 d . . .
C24 C 0.1242(2) 0.3767(2) 0.8213(1) 0.0210(5) Uani 1.00 1 d . . .
C25 C 0.7291(2) 0.1674(2) 0.45578(12) 0.0154(4) Uani 1.00 1 d . . .
C26 C 0.9111(2) 0.1360(2) 0.3282(1) 0.0225(5) Uani 1.00 1 d . . .
C27 C 0.8407(2) 0.0379(2) 0.33271(13) 0.0188(5) Uani 1.00 1 d . . .
C28 C 0.9221(3) 0.2136(3) 0.2394(2) 0.0370(7) Uani 1.00 1 d . . .
C29 C 1.0572(3) 0.0743(3) 0.3621(2) 0.0352(7) Uani 1.00 1 d . . .
C30 C 0.9466(3) -0.1051(2) 0.3211(2) 0.0286(6) Uani 1.00 1 d . . .
C31 C 0.7268(3) 0.0804(3) 0.2725(2) 0.0340(7) Uani 1.00 1 d . . .
C32 C 0.6911(3) 0.8269(3) 0.8861(2) 0.0350(7) Uani 1.00 1 d . . .
H1 H 0.7198(2) 0.3494(2) 0.54648(13) 0.0189(11) Uiso 1.00 1 c . . .
H2 H 0.5190(2) 0.1043(2) 0.55344(13) 0.0251(11) Uiso 1.00 1 c . . .
H3 H 0.3661(2) 0.1898(2) 0.68215(13) 0.0240(11) Uiso 1.00 1 c . . .
H4 H 0.2445(2) 0.4541(2) 0.9299(1) 0.0263(11) Uiso 1.00 1 c . . .
H5 H 0.2823(3) 0.6027(2) 0.9976(1) 0.0298(12) Uiso 1.00 1 c . . .
H6 H 0.4528(3) 0.6894(2) 0.9275(1) 0.0301(12) Uiso 1.00 1 c . . .
H7 H 0.5897(2) 0.6221(2) 0.7904(1) 0.0249(11) Uiso 1.00 1 c . . .
H8 H 0.5544(3) 0.6583(2) 0.5809(2) 0.0316(12) Uiso 1.00 1 c . . .
H9 H 0.7270(3) 0.7457(3) 0.5197(2) 0.0400(12) Uiso 1.00 1 c . . .
H10 H 0.9616(3) 0.6421(3) 0.5547(2) 0.0389(12) Uiso 1.00 1 c . . .
H11 H 1.0264(3) 0.4494(3) 0.6496(2) 0.0352(12) Uiso 1.00 1 c . . .
H12 H 0.8520(2) 0.3657(2) 0.7157(1) 0.0257(11) Uiso 1.00 1 c . . .
H13 H 0.4264(2) 0.1292(2) 0.86623(13) 0.0241(11) Uiso 1.00 1 c . . .
H14 H 0.2603(3) 0.0402(2) 0.9395(1) 0.0303(12) Uiso 1.00 1 c . . .
H15 H 0.0101(2) 0.1626(2) 0.9411(1) 0.0328(12) Uiso 1.00 1 c . . .
H16 H -0.0754(2) 0.3734(2) 0.8665(2) 0.0310(12) Uiso 1.00 1 c . . .
H17 H 0.0907(2) 0.4621(2) 0.7907(1) 0.0248(11) Uiso 1.00 1 c . . .
H18 H 0.8263(3) 0.2669(3) 0.2267(2) 0.0423(13) Uiso 1.00 1 c . . .
H19 H 0.9702(3) 0.2685(3) 0.2413(2) 0.0424(13) Uiso 1.00 1 c . . .
H20 H 0.9754(3) 0.1541(3) 0.1946(2) 0.0424(13) Uiso 1.00 1 c . . .
H21 H 1.0854(3) 0.1425(3) 0.3679(2) 0.0435(13) Uiso 1.00 1 c . . .
H22 H 1.1294(3) 0.0152(3) 0.3214(2) 0.0434(13) Uiso 1.00 1 c . . .
H23 H 1.0478(3) 0.0273(3) 0.4180(2) 0.0434(13) Uiso 1.00 1 c . . .
H24 H 0.9913(3) -0.1143(2) 0.2609(2) 0.0324(12) Uiso 1.00 1 c . . .
H25 H 1.0196(3) -0.1297(2) 0.3571(2) 0.0326(12) Uiso 1.00 1 c . . .
H26 H 0.8956(3) -0.1606(2) 0.3380(2) 0.0325(12) Uiso 1.00 1 c . . .
H27 H 0.6595(3) 0.1693(3) 0.2811(2) 0.0418(13) Uiso 1.00 1 c . . .
H28 H 0.7736(3) 0.0741(3) 0.2126(2) 0.0417(13) Uiso 1.00 1 c . . .
H29 H 0.6762(3) 0.0244(3) 0.2862(2) 0.0420(13) Uiso 1.00 1 c . . .
H30 H 0.6109(3) 0.8428(3) 0.9330(2) 0.0428(13) Uiso 1.00 1 c . . .
H31 H 0.7378(3) 0.8829(3) 0.8884(2) 0.0427(13) Uiso 1.00 1 c . . .

loop_
_atom_site_aniso_label
_atom_site_aniso_U_11
_atom_site_aniso_U_22
_atom_site_aniso_U_33
_atom_site_aniso_U_12
_atom_site_aniso_U_13
_atom_site_aniso_U_23
Cl1 0.0163(2) 0.0148(2) 0.0160(2) -0.0074(2) -0.0014(2) -0.0022(2)
Cl2 0.0483(4) 0.0337(4) 0.0605(5) -0.0242(3) -0.0112(3) -0.0052(3)
Cl3 0.0486(4) 0.0269(3) 0.0425(4) -0.0153(3) 0.0120(3) 0.0002(3)
O1 0.0533(11) 0.0228(8) 0.0320(9) -0.0272(8) 0.0176(8) -0.0132(7)
O2 0.0482(11) 0.0203(8) 0.0334(9) -0.0231(8) 0.0165(8) -0.0092(7)
O3 0.0328(9) 0.0187(8) 0.0421(10) -0.0152(7) -0.0077(7) -0.0012(7)
O4 0.0202(8) 0.0211(8) 0.0340(9) -0.0051(6) -0.0043(7) 0.0013(7)
O5 0.0311(9) 0.0435(10) 0.0223(8) -0.0160(8) -0.0058(7) -0.0101(7)
O6 0.0218(8) 0.0362(9) 0.0242(8) -0.0135(7) 0.0054(6) -0.0036(7)
N1 0.0194(8) 0.0130(8) 0.0152(8) -0.0093(6) -0.0014(6) -0.0013(6)
N2 0.0178(8) 0.0157(8) 0.0147(8) -0.0097(7) 0.0027(6) -0.0027(6)
N3 0.0253(9) 0.0163(8) 0.0189(8) -0.0117(7) 0.0066(7) -0.0064(7)
N4 0.0233(9) 0.0152(8) 0.0163(8) -0.0098(7) 0.0024(7) -0.0037(6)
C1 0.0184(9) 0.0134(9) 0.0146(9) -0.0080(7) -0.0019(7) -0.0018(7)
C2 0.0171(9) 0.0153(9) 0.0152(9) -0.0083(7) -0.0004(7) -0.0004(7)
C3 0.0181(9) 0.0147(9) 0.0146(9) -0.0069(7) -0.0014(7) -0.0020(7)
C4 0.0249(10) 0.0191(10) 0.0190(10) -0.0135(8) -0.0006(8) -0.0041(8)
C5 0.0213(10) 0.0205(10) 0.0180(9) -0.0138(8) 0.0027(8) -0.0035(8)
C6 0.0180(9) 0.0153(9) 0.0148(9) -0.0074(7) -0.0005(7) -0.0022(7)
C7 0.0198(9) 0.0133(9) 0.0177(9) -0.0068(8) -0.0019(8) -0.0017(7)
C8 0.0255(10) 0.0210(10) 0.0184(10) -0.0121(8) 0.0020(8) -0.0040(8)
C9 0.0317(12) 0.0256(11) 0.0175(10) -0.0125(9) 0.0044(9) -0.0078(8)
C10 0.0313(11) 0.0221(10) 0.0215(10) -0.0139(9) -0.0005(9) -0.0086(8)
C11 0.0264(10) 0.0163(9) 0.0196(10) -0.0116(8) -0.0013(8) -0.0031(8)
C12 0.0204(9) 0.0145(9) 0.0138(9) -0.0079(8) -0.0020(7) -0.0013(7)
C13 0.0189(9) 0.0140(9) 0.0145(9) -0.0098(7) 0.0000(7) -0.0027(7)
C14 0.0255(11) 0.0246(11) 0.0282(11) -0.0125(9) -0.0061(9) 0.0079(9)
C15 0.041(1) 0.0273(12) 0.0311(13) -0.0216(11) 0.0009(10) 0.0077(10)
C16 0.0355(13) 0.0354(13) 0.0264(11) -0.0280(11) 0.0076(9) -0.0100(9)
C17 0.0206(10) 0.042(1) 0.0254(11) -0.0157(10) -0.0001(9) -0.0059(10)
C18 0.0231(10) 0.0214(10) 0.0192(10) -0.0082(8) -0.0021(8) -0.0001(8)
C19 0.0189(9) 0.0189(9) 0.0131(9) -0.0115(8) 0.0025(7) -0.0038(7)
C20 0.0218(10) 0.0190(10) 0.0195(10) -0.0106(8) -0.0047(8) -0.0011(8)
C21 0.0329(12) 0.0246(11) 0.0182(10) -0.0187(9) -0.0053(9) 0.0033(8)
C22 0.0281(11) 0.0338(12) 0.0198(10) -0.0235(10) 0.0025(8) -0.0041(9)
C23 0.0186(10) 0.0310(12) 0.0278(11) -0.0120(9) 0.0003(8) -0.0060(9)
C24 0.0209(10) 0.0184(10) 0.0226(10) -0.0081(8) -0.0012(8) -0.0022(8)
C25 0.0166(9) 0.0141(9) 0.0148(9) -0.0069(7) 0.0004(7) -0.0018(7)
C26 0.0270(11) 0.0193(10) 0.0215(10) -0.0132(9) 0.0086(8) -0.0086(8)
C27 0.0244(10) 0.0163(9) 0.0156(9) -0.0096(8) 0.0034(8) -0.0059(7)
C28 0.057(2) 0.0259(12) 0.0227(12) -0.0217(12) 0.0175(11) -0.0069(9)
C29 0.0234(11) 0.044(2) 0.041(1) -0.0163(11) 0.0062(10) -0.0187(12)
C30 0.0333(12) 0.0164(10) 0.0308(12) -0.0087(9) 0.0066(10) -0.0078(9)
C31 0.041(1) 0.0342(13) 0.0288(12) -0.0136(11) -0.0111(11) -0.0070(10)
C32 0.0347(13) 0.0269(12) 0.045(2) -0.0171(10) 0.0083(11) -0.0146(11)

loop_
_atom_type_symbol
_atom_type_description
_atom_type_scat_dispersion_real
_atom_type_scat_dispersion_imag
_atom_type_scat_source
C C 0.003 0.002
;
International Tables for Crystallography
(1992, Vol. C, Tables 4.2.6.8 and 6.1.1.4)
;
H H 0.000 0.000
;
International Tables for Crystallography
(1992, Vol. C, Table 6.1.1.4)
;
Cl Cl 0.148 0.159
;
International Tables for Crystallography
(1992, Vol. C, Tables 4.2.6.8 and 6.1.1.4)
;
N N 0.006 0.003
;
International Tables for Crystallography
(1992, Vol. C, Tables 4.2.6.8 and 6.1.1.4)
;
O O 0.011 0.006
;
International Tables for Crystallography
(1992, Vol. C, Tables 4.2.6.8 and 6.1.1.4)
;
